data_2014811
loop_
_publ_author_name
'Pett, Virginia B.'
'Haynes, LeRoy W.'

_publ_section_title
;
 2,5-Dichloro-2,5-dihydrothiophene 1-oxide: determinaton of the
 complete stereochemistry
;
_journal_issue 4
_journal_name_full 'Acta Crystallographica Section C'
_journal_page_first o211
_journal_page_last o212
_journal_paper_doi 10.1107/S0108270105004257
_journal_volume 61
_journal_year 2005
_chemical_formula_iupac 'C4 H4 Cl2 O S'
_chemical_formula_moiety 'C4 H4 Cl2 O S'
_chemical_formula_sum 'C4 H4 Cl2 O S'
_chemical_formula_weight 171.03
_chemical_name_systematic
;
2,5-Dichloro-2,5-dihydrothiophene 1-oxide
;
_space_group_IT_number 61
_symmetry_cell_setting orthorhombic
_symmetry_space_group_name_Hall '-P 2ac 2ab'
_symmetry_space_group_name_H-M 'P b c a'
_atom_sites_solution_hydrogens geom
_atom_sites_solution_primary direct
_atom_sites_solution_secondary difmap
_audit_creation_method SHELXL97
_cell_angle_alpha 90.00
_cell_angle_beta 90.00
_cell_angle_gamma 90.00
_cell_formula_units_Z 8
_cell_length_a 10.1041(4)
_cell_length_b 7.2210(3)
_cell_length_c 17.8026(7)
_cell_measurement_reflns_used 9966
_cell_measurement_temperature 294(2)
_cell_measurement_theta_max 28.27
_cell_measurement_theta_min 2.29
_cell_volume 1298.91(9)
_computing_cell_refinement SMART
_computing_data_collection 'SMART (Bruker, 2003)'
_computing_data_reduction 'SHELXTL (Sheldrick, 1997b)'
_computing_molecular_graphics 'ORTEP-3 (Farrugia, 1997), MERCURY (Bruno <i>et al.</i>, 2002) and SHELXTL'
_computing_publication_material SHELXTL
_computing_structure_refinement 'SHELXL97 (Sheldrick, 1997a)'
_computing_structure_solution 'SHELXS97 (Sheldrick, 1997a)'
_diffrn_ambient_temperature 294(2)
_diffrn_measured_fraction_theta_full 0.996
_diffrn_measured_fraction_theta_max 0.996
_diffrn_measurement_device_type 'Bruker SMART CCD area-detector'
_diffrn_measurement_method '\f and \w'
_diffrn_radiation_monochromator graphite
_diffrn_radiation_source 'fine-focus sealed tube'
_diffrn_radiation_type MoK\a
_diffrn_radiation_wavelength 0.71073
_diffrn_reflns_av_R_equivalents 0.0229
_diffrn_reflns_av_sigmaI/netI 0.0108
_diffrn_reflns_limit_h_max 13
_diffrn_reflns_limit_h_min -13
_diffrn_reflns_limit_k_max 9
_diffrn_reflns_limit_k_min -9
_diffrn_reflns_limit_l_max 23
_diffrn_reflns_limit_l_min -23
_diffrn_reflns_number 9966
_diffrn_reflns_theta_full 28.27
_diffrn_reflns_theta_max 28.27
_diffrn_reflns_theta_min 2.29
_diffrn_standards_decay_% -2.71
_diffrn_standards_interval_count 0
_diffrn_standards_interval_time 0
_diffrn_standards_number 0
_exptl_absorpt_coefficient_mu 1.213
_exptl_absorpt_correction_T_max 0.804
_exptl_absorpt_correction_T_min 0.632
_exptl_absorpt_correction_type multi-scan
_exptl_absorpt_process_details '(SADABS; Sheldrick, 2001)'
_exptl_crystal_colour colorless
_exptl_crystal_density_diffrn 1.749
_exptl_crystal_density_meas ?
_exptl_crystal_density_method 'not measured'
_exptl_crystal_description plate
_exptl_crystal_F_000 688
_exptl_crystal_size_max 0.70
_exptl_crystal_size_mid 0.46
_exptl_crystal_size_min 0.18
_refine_diff_density_max 0.571
_refine_diff_density_min -0.455
_refine_ls_extinction_coef 0.0
_refine_ls_extinction_method none
_refine_ls_goodness_of_fit_ref 1.043
_refine_ls_hydrogen_treatment mixed
_refine_ls_matrix_type full
_refine_ls_number_parameters 79
_refine_ls_number_reflns 1606
_refine_ls_number_restraints 0
_refine_ls_restrained_S_all 1.043
_refine_ls_R_factor_all 0.0358
_refine_ls_R_factor_gt 0.0315
_refine_ls_shift/su_max 0.002
_refine_ls_shift/su_mean 0.000
_refine_ls_structure_factor_coef Fsqd
_refine_ls_weighting_details 'calc w = 1/[\s^2^(Fo^2^)+(0.0444P)^2^+0.801P] where P=(Fo^2^+2Fc^2^)/3'
_refine_ls_weighting_scheme calc
_refine_ls_wR_factor_gt 0.0839
_refine_ls_wR_factor_ref 0.0894
_reflns_number_gt 1429
_reflns_number_total 1606
_reflns_threshold_expression I>2\s(I)
_cod_data_source_file fr1507.cif
_cod_data_source_block I
_cod_depositor_comments
;
The following automatic conversions were performed:

'_exptl_crystal_density_meas' value 'not measured' was changed to '?'
- the value is perceived as not measured.

Automatic conversion script
Id: cif_fix_values 3008 2015-01-20 13:52:24Z robertas 
;
_cod_database_code 2014811
_cod_database_fobs_code 2014811

loop_
_symmetry_equiv_pos_as_xyz
'x, y, z'
'-x+1/2, -y, z+1/2'
'-x, y+1/2, -z+1/2'
'x+1/2, -y+1/2, -z'
'-x, -y, -z'
'x-1/2, y, -z-1/2'
'x, -y-1/2, z-1/2'
'-x-1/2, y-1/2, z'

loop_
_atom_site_label
_atom_site_fract_x
_atom_site_fract_y
_atom_site_fract_z
_atom_site_U_iso_or_equiv
_atom_site_adp_type
_atom_site_calc_flag
_atom_site_refinement_flags
_atom_site_occupancy
_atom_site_disorder_assembly
_atom_site_disorder_group
_atom_site_type_symbol
S 0.40496(5) 0.19880(7) 0.45559(2) 0.04045(15) Uani d . 1 . . S
O 0.29208(13) 0.3283(2) 0.46124(8) 0.0492(4) Uani d . 1 . . O
C2 0.4018(2) 0.0732(3) 0.36541(11) 0.0450(4) Uani d . 1 . . C
H2 0.362(2) -0.038(4) 0.3709(12) 0.054 Uiso d . 1 . . H
Cl2 0.30374(5) 0.18980(8) 0.29703(3) 0.05251(17) Uani d . 1 . . Cl
C3 0.5446(2) 0.0642(3) 0.34445(13) 0.0573(6) Uani d . 1 . . C
H3 0.5774 -0.0248 0.3116 0.069 Uiso calc R 1 . . H
C4 0.6213(2) 0.1900(4) 0.37542(12) 0.0565(6) Uani d . 1 . . C
H4 0.7117 0.1949 0.3658 0.068 Uiso calc R 1 . . H
C5 0.55593(18) 0.3234(3) 0.42629(11) 0.0446(4) Uani d . 1 . . C
H5 0.602(2) 0.352(4) 0.4716(13) 0.054 Uiso d . 1 . . H
Cl5 0.51474(6) 0.53555(8) 0.38047(3) 0.05672(18) Uani d . 1 . . Cl

loop_
_atom_site_aniso_label
_atom_site_aniso_U_11
_atom_site_aniso_U_22
_atom_site_aniso_U_33
_atom_site_aniso_U_12
_atom_site_aniso_U_13
_atom_site_aniso_U_23
S 0.0387(2) 0.0514(3) 0.0313(2) 0.00534(17) 0.00597(16) 0.00755(17)
O 0.0378(7) 0.0646(9) 0.0452(7) 0.0092(6) 0.0078(5) -0.0026(6)
C2 0.0511(11) 0.0411(9) 0.0428(10) -0.0005(8) 0.0049(8) 0.0013(8)
Cl2 0.0512(3) 0.0662(3) 0.0401(3) -0.0039(2) -0.00417(19) -0.0030(2)
C3 0.0602(13) 0.0629(13) 0.0488(11) 0.0227(11) 0.0137(10) -0.0005(10)
C4 0.0354(9) 0.0840(17) 0.0501(12) 0.0141(10) 0.0075(8) 0.0044(11)
C5 0.0316(8) 0.0643(12) 0.0379(9) 0.0009(8) -0.0027(7) 0.0051(8)
Cl5 0.0582(3) 0.0567(3) 0.0553(3) -0.0141(2) -0.0059(2) 0.0087(2)

loop_
_atom_type_symbol
_atom_type_description
_atom_type_scat_dispersion_real
_atom_type_scat_dispersion_imag
_atom_type_scat_source
C C 0.0033 0.0016 'International Tables Vol C Tables 4.2.6.8 and 6.1.1.4'
H H 0.0000 0.0000 'International Tables Vol C Tables 4.2.6.8 and 6.1.1.4'
O O 0.0106 0.0060 'International Tables Vol C Tables 4.2.6.8 and 6.1.1.4'
S S 0.1246 0.1234 'International Tables Vol C Tables 4.2.6.8 and 6.1.1.4'
Cl Cl 0.1484 0.1585 'International Tables Vol C Tables 4.2.6.8 and 6.1.1.4'

loop_
_geom_angle_atom_site_label_1
_geom_angle_atom_site_label_2
_geom_angle_atom_site_label_3
_geom_angle
_geom_angle_publ_flag
O S C2 110.92(9) y
O S C5 110.40(9) y
C2 S C5 90.46(9) y
C3 C2 Cl2 112.81(15) y
C3 C2 S 102.85(15) y
Cl2 C2 S 111.84(11) y
C3 C2 H2 114.9(16) n
Cl2 C2 H2 104.2(15) n
S C2 H2 110.5(14) n
C4 C3 C2 115.76(19) y
C4 C3 H3 122.1 n
C2 C3 H3 122.1 n
C3 C4 C5 116.38(19) y
C3 C4 H4 121.8 n
C5 C4 H4 121.8 n
C4 C5 Cl5 112.54(14) y
C4 C5 S 102.99(16) y
Cl5 C5 S 110.78(10) y
C4 C5 H5 115.9(15) n
Cl5 C5 H5 108.4(15) n
S C5 H5 105.9(15) n

loop_
_geom_bond_atom_site_label_1
_geom_bond_atom_site_label_2
_geom_bond_site_symmetry_2
_geom_bond_distance
_geom_bond_publ_flag
S O . 1.4781(14) y
S C2 . 1.844(2) y
S C5 . 1.846(2) y
C2 C3 . 1.492(3) y
C2 Cl2 . 1.781(2) y
C2 H2 . 0.91(3) n
C3 C4 . 1.315(4) y
C3 H3 . 0.9300 n
C4 C5 . 1.477(3) y
C4 H4 . 0.9300 n
C5 Cl5 . 1.785(2) y
C5 H5 . 0.96(2) n

loop_
_geom_hbond_atom_site_label_D
_geom_hbond_atom_site_label_H
_geom_hbond_atom_site_label_A
_geom_hbond_site_symmetry_A
_geom_hbond_distance_DH
_geom_hbond_distance_HA
_geom_hbond_distance_DA
_geom_hbond_angle_DHA
_geom_hbond_publ_flag
C2 H2 O 8_655 0.91(3) 2.44(2) 3.143(3) 135.1(19) y
C5 H5 O 4_556 0.96(2) 2.61(2) 3.302(2) 129.9(19) y

loop_
_geom_torsion_atom_site_label_1
_geom_torsion_atom_site_label_2
_geom_torsion_atom_site_label_3
_geom_torsion_atom_site_label_4
_geom_torsion
_geom_torsion_publ_flag
O S C2 C3 141.37(14) ?
C5 S C2 C3 29.27(15) y
O S C2 Cl2 20.05(14) ?
C5 S C2 Cl2 -92.05(12) ?
Cl2 C2 C3 C4 98.2(2) ?
S C2 C3 C4 -22.4(2) y
C2 C3 C4 C5 -0.3(3) y
C3 C4 C5 Cl5 -96.5(2) ?
C3 C4 C5 S 22.8(2) y
O S C5 C4 -142.06(13) ?
C2 S C5 C4 -29.48(14) y
O S C5 Cl5 -21.51(14) ?
C2 S C5 Cl5 91.07(12) ?

loop_
_cod_related_entry_id
_cod_related_entry_database
_cod_related_entry_code
1 ChemSpider 21133908
